data_4503242
loop_
_publ_author_name
'Manzano, Blanca R.'
'Jal\'on, F\'elix A.'
'Soriano, M. Laura'
'Rodr\'iguez, Ana M.'
'Hoz, Antonio de la'
'S\'anchez-Migall\'on, Ana'

_publ_section_title
;
 Multiple Hydrogen Bonds in the Self-Assembly of Aminotriazine and
 Glutarimide. Decisive Role of the Triazine Substituents
;
_journal_issue 5
_journal_name_full 'Crystal Growth &amp; Design'
_journal_page_first 1585
_journal_paper_doi 10.1021/cg7008682
_journal_volume 8
_journal_year 2008
_chemical_formula_moiety 'C9 H9 N5, C5 H7 N O2'
_chemical_formula_sum 'C14 H16 N6 O2'
_chemical_formula_weight 300.33
_chemical_name_systematic
;
 ?
;
_space_group_IT_number 14
_symmetry_cell_setting monoclinic
_symmetry_space_group_name_Hall '-P 2ybc'
_symmetry_space_group_name_H-M 'P 1 21/c 1'
_atom_sites_solution_hydrogens geom
_atom_sites_solution_primary direct
_atom_sites_solution_secondary difmap
_audit_creation_method SHELXL-97
_cell_angle_alpha 90.00
_cell_angle_beta 106.442(2)
_cell_angle_gamma 90.00
_cell_formula_units_Z 4
_cell_length_a 9.0114(9)
_cell_length_b 13.8878(15)
_cell_length_c 12.4264(13)
_cell_measurement_temperature 180(2)
_cell_volume 1491.6(3)
_computing_cell_refinement 'Bruker SAINT'
_computing_data_collection 'Bruker APEX'
_computing_data_reduction 'Bruker SAINT, SADABS, XPREP'
_computing_molecular_graphics 'Bruker SHELXTL'
_computing_publication_material 'Bruker SHELXTL'
_computing_structure_refinement 'SHELXL-97 (Sheldrick, 1997)'
_computing_structure_solution 'SHELXS-97 (Sheldrick, 1997)'
_diffrn_ambient_temperature 180(2)
_diffrn_measured_fraction_theta_full 0.988
_diffrn_measured_fraction_theta_max 0.988
_diffrn_measurement_device_type 'CCD area detector'
_diffrn_measurement_method 'phi and omega scans'
_diffrn_radiation_monochromator graphite
_diffrn_radiation_source 'fine-focus sealed tube'
_diffrn_radiation_type MoK\a
_diffrn_radiation_wavelength 0.71073
_diffrn_reflns_av_R_equivalents 0.0427
_diffrn_reflns_av_sigmaI/netI 0.0457
_diffrn_reflns_limit_h_max 11
_diffrn_reflns_limit_h_min -11
_diffrn_reflns_limit_k_max 14
_diffrn_reflns_limit_k_min -18
_diffrn_reflns_limit_l_max 16
_diffrn_reflns_limit_l_min -16
_diffrn_reflns_number 11641
_diffrn_reflns_theta_full 28.18
_diffrn_reflns_theta_max 28.18
_diffrn_reflns_theta_min 2.25
_exptl_absorpt_coefficient_mu 0.095
_exptl_absorpt_correction_T_max 0.9739
_exptl_absorpt_correction_T_min 0.8175
_exptl_absorpt_correction_type multi-scan
_exptl_absorpt_process_details SADABS
_exptl_crystal_colour colorless
_exptl_crystal_density_diffrn 1.337
_exptl_crystal_density_method 'not measured'
_exptl_crystal_description prism
_exptl_crystal_F_000 632
_exptl_crystal_size_max 0.41
_exptl_crystal_size_mid 0.32
_exptl_crystal_size_min 0.28
_refine_diff_density_max 0.211
_refine_diff_density_min -0.246
_refine_diff_density_rms 0.051
_refine_ls_extinction_method none
_refine_ls_goodness_of_fit_ref 1.055
_refine_ls_hydrogen_treatment mixed
_refine_ls_matrix_type full
_refine_ls_number_parameters 219
_refine_ls_number_reflns 3619
_refine_ls_number_restraints 0
_refine_ls_restrained_S_all 1.055
_refine_ls_R_factor_all 0.0707
_refine_ls_R_factor_gt 0.0476
_refine_ls_shift/su_max 0.019
_refine_ls_shift/su_mean 0.003
_refine_ls_structure_factor_coef Fsqd
_refine_ls_weighting_details 'calc w=1/[\s^2^(Fo^2^)+(0.0629P)^2^+0.0000P] where P=(Fo^2^+2Fc^2^)/3'
_refine_ls_weighting_scheme calc
_refine_ls_wR_factor_gt 0.1165
_refine_ls_wR_factor_ref 0.1285
_reflns_number_gt 2536
_reflns_number_total 3619
_reflns_threshold_expression >2sigma(I)
_cod_data_source_file cg7008682-file004.cif
_cod_data_source_block 5
_cod_original_sg_symbol_H-M P21/c
_cod_database_code 4503242

loop_
_symmetry_equiv_pos_as_xyz
'x, y, z'
'-x, y+1/2, -z+1/2'
'-x, -y, -z'
'x, -y-1/2, z-1/2'

loop_
_atom_site_label
_atom_site_type_symbol
_atom_site_fract_x
_atom_site_fract_y
_atom_site_fract_z
_atom_site_U_iso_or_equiv
_atom_site_adp_type
_atom_site_occupancy
_atom_site_symmetry_multiplicity
_atom_site_calc_flag
_atom_site_refinement_flags
H5B H 0.1608(19) 0.1984(13) 0.9446(13) 0.039(5) Uiso 1 1 d .
H4B H 0.1785(18) 0.0692(12) 0.5303(14) 0.038(5) Uiso 1 1 d .
H5A H 0.309(2) 0.2545(13) 0.9948(15) 0.043(5) Uiso 1 1 d .
H4A H 0.0533(19) 0.0642(13) 0.5971(13) 0.039(5) Uiso 1 1 d .
H6A H -0.0052(19) 0.0862(13) 0.7859(13) 0.036(5) Uiso 1 1 d .
O1 O -0.02008(11) 0.11673(8) 0.97332(8) 0.0322(3) Uani 1 1 d .
O2 O -0.15359(12) 0.01218(9) 0.61691(9) 0.0372(3) Uani 1 1 d .
N1 N 0.19299(13) 0.14869(10) 0.76748(9) 0.0272(3) Uani 1 1 d .
N2 N 0.37192(13) 0.16969(9) 0.65878(9) 0.0251(3) Uani 1 1 d .
N3 N 0.42551(13) 0.23964(9) 0.84063(9) 0.0266(3) Uani 1 1 d .
N4 N 0.14655(15) 0.08473(11) 0.59116(11) 0.0349(4) Uani 1 1 d .
N5 N 0.24651(16) 0.22257(12) 0.93838(11) 0.0352(4) Uani 1 1 d .
N6 N -0.09265(14) 0.06123(10) 0.79613(10) 0.0277(3) Uani 1 1 d .
C1 C 0.28848(15) 0.20292(12) 0.84677(11) 0.0263(3) Uani 1 1 d .
C2 C 0.23938(15) 0.13512(11) 0.67502(11) 0.0251(3) Uani 1 1 d .
C3 C 0.45948(15) 0.22016(11) 0.74553(11) 0.0234(3) Uani 1 1 d .
C4 C 0.60994(15) 0.25693(11) 0.73489(11) 0.0247(3) Uani 1 1 d .
C5 C 0.65571(16) 0.23910(12) 0.63854(12) 0.0310(4) Uani 1 1 d .
H5 H 0.5890 0.2046 0.5778 0.037 Uiso 1 1 calc R
C6 C 0.79766(17) 0.27125(12) 0.63074(13) 0.0359(4) Uani 1 1 d .
H6 H 0.8280 0.2591 0.5648 0.043 Uiso 1 1 calc R
C7 C 0.89519(17) 0.32110(13) 0.71901(14) 0.0388(4) Uani 1 1 d .
H7 H 0.9929 0.3429 0.7138 0.047 Uiso 1 1 calc R
C8 C 0.85120(18) 0.33927(13) 0.81433(14) 0.0404(4) Uani 1 1 d .
H8 H 0.9188 0.3734 0.8749 0.048 Uiso 1 1 calc R
C9 C 0.70851(16) 0.30793(13) 0.82255(12) 0.0331(4) Uani 1 1 d .
H9 H 0.6782 0.3214 0.8883 0.040 Uiso 1 1 calc R
C10 C -0.11623(16) 0.07433(11) 0.90023(12) 0.0261(3) Uani 1 1 d .
C11 C -0.26377(16) 0.03456(12) 0.91647(13) 0.0316(4) Uani 1 1 d .
H11A H -0.3413 0.0869 0.9050 0.038 Uiso 1 1 calc R
H11B H -0.2435 0.0114 0.9946 0.038 Uiso 1 1 calc R
C12 C -0.32998(18) -0.04758(13) 0.83661(13) 0.0356(4) Uani 1 1 d .
H12A H -0.4342 -0.0644 0.8425 0.043 Uiso 1 1 calc R
H12B H -0.2630 -0.1050 0.8578 0.043 Uiso 1 1 calc R
C13 C -0.34105(16) -0.01941(12) 0.71616(13) 0.0315(4) Uani 1 1 d .
H13A H -0.3728 -0.0763 0.6670 0.038 Uiso 1 1 calc R
H13B H -0.4217 0.0306 0.6910 0.038 Uiso 1 1 calc R
C14 C -0.19072(16) 0.01817(11) 0.70416(12) 0.0277(3) Uani 1 1 d .

loop_
_atom_site_aniso_label
_atom_site_aniso_U_11
_atom_site_aniso_U_22
_atom_site_aniso_U_33
_atom_site_aniso_U_23
_atom_site_aniso_U_13
_atom_site_aniso_U_12
O1 0.0313(5) 0.0374(7) 0.0282(5) -0.0065(5) 0.0091(4) -0.0049(5)
O2 0.0365(6) 0.0463(8) 0.0306(6) -0.0113(5) 0.0124(5) -0.0045(5)
N1 0.0262(6) 0.0336(8) 0.0227(6) -0.0039(5) 0.0083(5) -0.0027(5)
N2 0.0251(6) 0.0283(8) 0.0227(6) -0.0002(5) 0.0082(5) -0.0007(5)
N3 0.0266(6) 0.0309(8) 0.0231(6) -0.0021(5) 0.0085(5) -0.0017(5)
N4 0.0317(7) 0.0506(10) 0.0254(7) -0.0113(6) 0.0127(6) -0.0125(6)
N5 0.0316(7) 0.0518(10) 0.0257(7) -0.0131(6) 0.0137(6) -0.0133(7)
N6 0.0253(6) 0.0314(8) 0.0283(6) -0.0037(6) 0.0107(5) -0.0035(5)
C1 0.0273(7) 0.0282(9) 0.0233(7) 0.0000(6) 0.0073(6) 0.0006(6)
C2 0.0254(6) 0.0269(9) 0.0227(7) 0.0008(6) 0.0066(5) 0.0016(6)
C3 0.0238(6) 0.0224(8) 0.0234(7) 0.0048(6) 0.0059(5) 0.0040(6)
C4 0.0248(7) 0.0237(8) 0.0256(7) 0.0066(6) 0.0069(6) 0.0020(6)
C5 0.0312(7) 0.0339(10) 0.0287(8) 0.0027(7) 0.0096(6) -0.0015(7)
C6 0.0349(8) 0.0412(11) 0.0358(8) 0.0048(8) 0.0168(7) -0.0031(7)
C7 0.0297(8) 0.0401(11) 0.0491(10) 0.0048(8) 0.0149(7) -0.0077(7)
C8 0.0335(8) 0.0444(12) 0.0426(9) -0.0058(8) 0.0096(7) -0.0117(8)
C9 0.0312(7) 0.0372(10) 0.0314(8) -0.0011(7) 0.0096(6) -0.0040(7)
C10 0.0289(7) 0.0225(8) 0.0279(7) 0.0006(6) 0.0095(6) 0.0038(6)
C11 0.0307(7) 0.0348(10) 0.0323(8) 0.0009(7) 0.0135(6) -0.0029(7)
C12 0.0348(8) 0.0341(10) 0.0391(9) 0.0011(7) 0.0124(7) -0.0077(7)
C13 0.0286(7) 0.0289(9) 0.0352(8) -0.0036(7) 0.0060(6) -0.0030(6)
C14 0.0282(7) 0.0241(9) 0.0303(8) -0.0030(6) 0.0075(6) 0.0029(6)

loop_
_atom_type_symbol
_atom_type_description
_atom_type_scat_dispersion_real
_atom_type_scat_dispersion_imag
_atom_type_scat_source
C C 0.0033 0.0016 'International Tables Vol C Tables 4.2.6.8 and 6.1.1.4'
H H 0.0000 0.0000 'International Tables Vol C Tables 4.2.6.8 and 6.1.1.4'
N N 0.0061 0.0033 'International Tables Vol C Tables 4.2.6.8 and 6.1.1.4'
O O 0.0106 0.0060 'International Tables Vol C Tables 4.2.6.8 and 6.1.1.4'

loop_
_geom_angle_atom_site_label_1
_geom_angle_atom_site_label_2
_geom_angle_atom_site_label_3
_geom_angle
C1 N1 C2 114.66(12)
C3 N2 C2 114.14(12)
C3 N3 C1 114.54(12)
C14 N6 C10 127.27(13)
N5 C1 N1 117.83(13)
N5 C1 N3 117.13(13)
N1 C1 N3 125.04(13)
N4 C2 N1 117.62(13)
N4 C2 N2 116.99(13)
N1 C2 N2 125.38(13)
N3 C3 N2 126.18(12)
N3 C3 C4 116.97(12)
N2 C3 C4 116.85(12)
C9 C4 C5 119.02(13)
C9 C4 C3 120.08(13)
C5 C4 C3 120.88(13)
C6 C5 C4 120.44(14)
C7 C6 C5 119.93(15)
C8 C7 C6 120.15(14)
C7 C8 C9 120.32(15)
C8 C9 C4 120.13(15)
O1 C10 N6 119.85(13)
O1 C10 C11 123.21(13)
N6 C10 C11 116.95(12)
C10 C11 C12 112.74(12)
C11 C12 C13 110.71(13)
C14 C13 C12 112.20(12)
O2 C14 N6 119.69(13)
O2 C14 C13 123.08(13)
N6 C14 C13 117.23(13)

loop_
_geom_bond_atom_site_label_1
_geom_bond_atom_site_label_2
_geom_bond_distance
O1 C10 1.2152(16)
O2 C14 1.2246(17)
N1 C1 1.3411(18)
N1 C2 1.3426(17)
N2 C3 1.3396(18)
N2 C2 1.3543(17)
N3 C3 1.3298(17)
N3 C1 1.3579(17)
N4 C2 1.3348(18)
N5 C1 1.3256(18)
N6 C14 1.3686(18)
N6 C10 1.3810(18)
C3 C4 1.4894(18)
C4 C9 1.389(2)
C4 C5 1.3944(19)
C5 C6 1.384(2)
C6 C7 1.382(2)
C7 C8 1.375(2)
C8 C9 1.388(2)
C10 C11 1.5050(19)
C11 C12 1.519(2)
C12 C13 1.523(2)
C13 C14 1.498(2)

loop_
_geom_hbond_atom_site_label_D
_geom_hbond_atom_site_label_H
_geom_hbond_atom_site_label_A
_geom_hbond_distance_DH
_geom_hbond_distance_HA
_geom_hbond_distance_DA
_geom_hbond_angle_DHA
_geom_hbond_site_symmetry_A
N4 H4B O2 0.908(17) 2.107(17) 2.9315(18) 150.4(15) 3_556
N5 H5A N2 0.885(19) 2.220(18) 3.0437(18) 154.7(15) 4_566
N4 H4A O2 0.910(17) 2.078(18) 2.9872(17) 177.0(16) .
N6 H6A N1 0.902(17) 2.057(18) 2.9574(17) 177.2(15) .

loop_
_cod_related_entry_id
_cod_related_entry_database
_cod_related_entry_code
1 ChemSpider 30661409
